data_7201311
loop_
_publ_author_name
'Liao, Wuping'
'Liu, Ce'
'Wang, Xiaofei'
'Zhu, Guangshan'
'Zhao, Xiaojun'
'Zhang, Hongjie'

_publ_section_title
;
 3D metal--organic frameworks incorporating water-soluble
 tetra-p-sulfonatocalix[4]arene
;
_journal_issue 11
_journal_name_full CrystEngComm
_journal_page_first 2282
_journal_paper_doi 10.1039/b908189e
_journal_volume 11
_journal_year 2009
_chemical_formula_moiety '[(CH3)4N] Nd [C12H8N2]2 [C28H20S4O16] 3.5H2O'
_chemical_formula_sum 'C56 H55 N5 Nd O19.5 S4'
_chemical_formula_weight 1382.53
_chemical_name_common '[(CH3)4N] Nd [C12H8N2]2 [C28H20S4O16] 3.5H2O'
_chemical_name_systematic
;
?
;
_space_group_IT_number 132
_symmetry_cell_setting tetragonal
_symmetry_space_group_name_Hall '-P 4c 2c'
_symmetry_space_group_name_H-M 'P 42/m c m'
_atom_sites_solution_hydrogens geom
_atom_sites_solution_primary direct
_atom_sites_solution_secondary difmap
_audit_creation_method SHELXL-97
_cell_angle_alpha 90.00
_cell_angle_beta 90.00
_cell_angle_gamma 90.00
_cell_formula_units_Z 4
_cell_length_a 18.9307(13)
_cell_length_b 18.9307(13)
_cell_length_c 20.989(2)
_cell_measurement_temperature 145(2)
_cell_volume 7521.9(10)
_computing_cell_refinement 'SMART (Bruker, 2001)'
_computing_data_collection 'SMART (Bruker, 2001)'
_computing_data_reduction 'SAINT+ (Bruker, 1999)'
_computing_molecular_graphics 'PLATON (Spek, 2003)'
_computing_publication_material 'SHELXTL (1998)'
_computing_structure_refinement 'SHELXTL (Sheldrick, 1998)'
_computing_structure_solution 'SHELXTL (Sheldrick, 1998)'
_diffrn_ambient_temperature 145(2)
_diffrn_measured_fraction_theta_full 0.999
_diffrn_measured_fraction_theta_max 0.999
_diffrn_measurement_device_type 'Bruker AXS Apex CCD diffractometer'
_diffrn_measurement_method '\w scan'
_diffrn_radiation_monochromator graphite
_diffrn_radiation_source 'fine-focus sealed tube'
_diffrn_radiation_type MoK\a
_diffrn_radiation_wavelength 0.71073
_diffrn_reflns_av_R_equivalents 0.0683
_diffrn_reflns_av_sigmaI/netI 0.0234
_diffrn_reflns_limit_h_max 22
_diffrn_reflns_limit_h_min -21
_diffrn_reflns_limit_k_max 22
_diffrn_reflns_limit_k_min -22
_diffrn_reflns_limit_l_max 24
_diffrn_reflns_limit_l_min -24
_diffrn_reflns_number 56661
_diffrn_reflns_theta_full 25.00
_diffrn_reflns_theta_max 25.00
_diffrn_reflns_theta_min 1.08
_diffrn_standards_interval_time 0
_diffrn_standards_number 0
_exptl_absorpt_coefficient_mu 0.864
_exptl_absorpt_correction_T_max 0.8821
_exptl_absorpt_correction_T_min 0.8235
_exptl_absorpt_correction_type empirical
_exptl_absorpt_process_details ' SADABS, Sheldrick, 1996'
_exptl_crystal_colour colorless
_exptl_crystal_density_diffrn 1.221
_exptl_crystal_density_method 'not measured'
_exptl_crystal_description block
_exptl_crystal_F_000 2824
_exptl_crystal_size_max 0.23
_exptl_crystal_size_mid 0.21
_exptl_crystal_size_min 0.15
_refine_diff_density_max 2.684
_refine_diff_density_min -1.186
_refine_diff_density_rms 0.386
_refine_ls_extinction_coef 0.018(2)
_refine_ls_extinction_expression Fc^*^=kFc[1+0.001xFc^2^\l^3^/sin(2\q)]^-1/4^
_refine_ls_extinction_method SHELXL
_refine_ls_goodness_of_fit_ref 1.135
_refine_ls_hydrogen_treatment none
_refine_ls_matrix_type full
_refine_ls_number_parameters 196
_refine_ls_number_reflns 3580
_refine_ls_number_restraints 5
_refine_ls_restrained_S_all 1.136
_refine_ls_R_factor_all 0.1514
_refine_ls_R_factor_gt 0.1259
_refine_ls_shift/su_max 0.000
_refine_ls_shift/su_mean 0.000
_refine_ls_structure_factor_coef Fsqd
_refine_ls_weighting_details 'calc w=1/[\s^2^(Fo^2^)+(0.1804P)^2^+83.9760P] where P=(Fo^2^+2Fc^2^)/3'
_refine_ls_weighting_scheme calc
_refine_ls_wR_factor_gt 0.3533
_refine_ls_wR_factor_ref 0.3685
_reflns_number_gt 2699
_reflns_number_total 3580
_reflns_threshold_expression >2sigma(I)
_cod_data_source_file B908189E.txt
_cod_data_source_block Nd-N(CH3)4
_cod_original_formula_sum 'C56 H55 N5 Nd O19.50 S4'
_cod_database_code 7201311

loop_
_symmetry_equiv_pos_as_xyz
'x, y, z'
'-x, -y, z'
'-y, x, z+1/2'
'y, -x, z+1/2'
'-x, y, -z+1/2'
'x, -y, -z+1/2'
'y, x, -z'
'-y, -x, -z'
'-x, -y, -z'
'x, y, -z'
'y, -x, -z-1/2'
'-y, x, -z-1/2'
'x, -y, z-1/2'
'-x, y, z-1/2'
'-y, -x, z'
'y, x, z'

loop_
_atom_site_label
_atom_site_type_symbol
_atom_site_fract_x
_atom_site_fract_y
_atom_site_fract_z
_atom_site_U_iso_or_equiv
_atom_site_adp_type
_atom_site_occupancy
_atom_site_symmetry_multiplicity
_atom_site_calc_flag
_atom_site_refinement_flags
_atom_site_disorder_assembly
_atom_site_disorder_group
Nd1A Nd 0.0000 0.5000 0.2500 0.039(2) Uani 0.88(3) 4 d SP . .
Nd1B Nd 0.0000 0.5000 0.221(3) 0.039(2) Uani 0.059(16) 2 d SP . .
S1 S 0.07249(18) 0.3433(2) 0.16456(14) 0.0716(11) Uani 1 1 d . . .
N1 N 0.1199(5) 0.4540(5) 0.2999(5) 0.055(2) Uani 1 1 d . . .
C1 C 0.3494(8) 0.3494(8) 0.1697(7) 0.061(5) Uani 1 2 d S . .
H1A H 0.3414 0.3414 0.2158 0.073 Uiso 1 2 calc SR . .
H1B H 0.3862 0.3862 0.1653 0.073 Uiso 1 2 calc SR . .
C2 C 0.2817(6) 0.3753(6) 0.1397(4) 0.053(3) Uani 1 1 d . . .
C3 C 0.2160(6) 0.3519(6) 0.1635(5) 0.060(3) Uani 1 1 d . . .
H3 H 0.2145 0.3210 0.1992 0.072 Uiso 1 1 calc R . .
C4 C 0.1541(7) 0.3737(7) 0.1350(5) 0.065(3) Uani 1 1 d . . .
C5 C 0.1563(6) 0.4201(6) 0.0838(5) 0.061(3) Uani 1 1 d . . .
H5 H 0.1134 0.4369 0.0658 0.073 Uiso 1 1 calc R . .
C6 C 0.2185(6) 0.4416(6) 0.0593(4) 0.053(3) Uani 1 1 d . . .
C7 C 0.2818(6) 0.4195(6) 0.0875(4) 0.053(3) Uani 1 1 d . . .
C8 C 0.2178(9) 0.4884(9) 0.0000 0.058(4) Uani 1 2 d S . .
H8A H 0.1750 0.5185 0.0000 0.069 Uiso 1 2 calc SR . .
H8B H 0.2598 0.5196 0.0000 0.069 Uiso 1 2 calc SR . .
C9 C 0.1217(7) 0.4101(7) 0.3485(7) 0.073(4) Uani 1 1 d . . .
H9 H 0.0777 0.3948 0.3653 0.088 Uiso 1 1 calc R . .
C10 C 0.1828(8) 0.3840(7) 0.3776(7) 0.081(4) Uani 1 1 d . . .
H10 H 0.1801 0.3522 0.4125 0.097 Uiso 1 1 calc R . .
C11 C 0.2473(7) 0.4058(7) 0.3540(7) 0.070(4) Uani 1 1 d . . .
H11 H 0.2903 0.3898 0.3723 0.084 Uiso 1 1 calc R . .
C12 C 0.2470(5) 0.4528(6) 0.3017(6) 0.058(3) Uani 1 1 d . . .
C13 C 0.3127(6) 0.4781(7) 0.2740(6) 0.072(4) Uani 1 1 d . . .
H13 H 0.3564 0.4626 0.2913 0.086 Uiso 1 1 calc R . .
C14 C 0.1824(5) 0.4755(5) 0.2766(5) 0.049(2) Uani 1 1 d . . .
O1 O 0.3436(4) 0.4426(5) 0.0635(4) 0.069(2) Uani 1 1 d . . .
O2 O 0.0388(6) 0.3073(6) 0.1128(4) 0.090(3) Uani 1 1 d . . .
O3 O 0.0346(4) 0.4081(5) 0.1813(3) 0.066(2) Uani 1 1 d . . .
O4 O 0.0869(6) 0.2999(6) 0.2192(5) 0.100(4) Uani 1 1 d . . .
N2 N 0.186(3) 0.186(3) 0.0000 0.167(11) Uiso 0.50 4 d SPD . .
C15 C 0.238(3) 0.238(3) 0.0000 0.167(11) Uiso 0.50 4 d SPD . .
C16 C 0.114(2) 0.209(4) 0.0000 0.167(11) Uiso 0.50 2 d SPD . .
C17 C 0.191(3) 0.191(3) 0.0681(12) 0.167(11) Uiso 0.25 2 d SPD . .
N3 N 0.0000 0.0000 0.2500 0.167(11) Uiso 1 8 d SD . .
C18 C -0.0409(11) 0.0409(11) 0.2936(16) 0.167(11) Uiso 1 2 d SD . .
O1W O 0.5000 0.5000 0.2500 0.133(14) Uiso 1 8 d S . .
O2W O -0.0302(19) 0.3589(18) 0.0000 0.209(12) Uiso 1 2 d S . .
O3W O 0.309(2) 0.309(2) 0.5000 0.28(3) Uiso 1 4 d S . .

loop_
_atom_site_aniso_label
_atom_site_aniso_U_11
_atom_site_aniso_U_22
_atom_site_aniso_U_33
_atom_site_aniso_U_23
_atom_site_aniso_U_13
_atom_site_aniso_U_12
Nd1A 0.0271(7) 0.0510(8) 0.040(6) 0.000 0.000 0.000
Nd1B 0.0271(7) 0.0510(8) 0.040(6) 0.000 0.000 0.000
S1 0.074(2) 0.090(2) 0.0511(17) 0.0058(16) 0.0102(15) 0.0328(18)
N1 0.048(5) 0.048(5) 0.068(6) 0.014(4) -0.003(4) -0.002(4)
C1 0.073(7) 0.073(7) 0.036(7) -0.012(6) -0.012(6) 0.039(9)
C2 0.067(7) 0.058(6) 0.033(5) -0.008(4) -0.002(5) 0.033(5)
C3 0.076(8) 0.069(7) 0.035(5) -0.001(5) 0.002(5) 0.038(6)
C4 0.075(8) 0.082(8) 0.038(5) -0.002(5) -0.001(5) 0.049(7)
C5 0.063(7) 0.079(8) 0.041(5) 0.004(5) 0.011(5) 0.040(6)
C6 0.062(7) 0.062(7) 0.034(5) -0.006(4) -0.003(5) 0.039(5)
C7 0.068(7) 0.068(7) 0.024(4) -0.009(4) -0.001(4) 0.034(6)
C8 0.069(10) 0.068(10) 0.036(7) 0.000 0.000 0.045(8)
C9 0.057(7) 0.077(9) 0.085(9) 0.033(7) -0.020(7) -0.017(6)
C10 0.086(10) 0.068(8) 0.089(9) 0.023(7) -0.028(8) 0.004(7)
C11 0.060(7) 0.058(7) 0.092(9) -0.005(7) -0.022(7) 0.017(6)
C12 0.040(6) 0.065(7) 0.068(7) -0.023(6) -0.016(5) 0.012(5)
C13 0.032(5) 0.093(11) 0.090(10) -0.041(7) -0.003(5) 0.009(6)
C14 0.031(5) 0.041(5) 0.074(7) -0.005(5) -0.008(5) -0.003(4)
O1 0.058(5) 0.091(6) 0.057(4) 0.014(4) -0.002(4) 0.026(4)
O2 0.111(8) 0.091(7) 0.069(6) -0.027(5) 0.010(6) 0.013(6)
O3 0.064(5) 0.089(6) 0.045(4) -0.002(4) 0.004(4) 0.032(4)
O4 0.101(8) 0.120(9) 0.081(6) 0.032(6) 0.018(6) 0.041(7)

loop_
_atom_type_symbol
_atom_type_description
_atom_type_scat_dispersion_real
_atom_type_scat_dispersion_imag
_atom_type_scat_source
C C 0.0033 0.0016 'International Tables Vol C Tables 4.2.6.8 and 6.1.1.4'
H H 0.0000 0.0000 'International Tables Vol C Tables 4.2.6.8 and 6.1.1.4'
N N 0.0061 0.0033 'International Tables Vol C Tables 4.2.6.8 and 6.1.1.4'
O O 0.0106 0.0060 'International Tables Vol C Tables 4.2.6.8 and 6.1.1.4'
S S 0.1246 0.1234 'International Tables Vol C Tables 4.2.6.8 and 6.1.1.4'
Nd Nd -0.1943 3.0179 'International Tables Vol C Tables 4.2.6.8 and 6.1.1.4'

loop_
_geom_angle_atom_site_label_1
_geom_angle_atom_site_label_2
_geom_angle_atom_site_label_3
_geom_angle
_geom_angle_site_symmetry_1
_geom_angle_site_symmetry_3
_geom_angle_publ_flag
Nd1B Nd1A Nd1B 179.99(5) 5 . ?
Nd1B Nd1A O3 127.79(19) 5 . ?
Nd1B Nd1A O3 52.21(19) . . ?
Nd1B Nd1A O3 52.21(19) 5 5 ?
Nd1B Nd1A O3 127.79(19) . 5 ?
O3 Nd1A O3 84.6(4) . 5 ?
Nd1B Nd1A O3 127.79(19) 5 2_565 ?
Nd1B Nd1A O3 52.21(19) . 2_565 ?
O3 Nd1A O3 104.4(4) . 2_565 ?
O3 Nd1A O3 147.6(4) 5 2_565 ?
Nd1B Nd1A O3 52.21(19) 5 6_565 ?
Nd1B Nd1A O3 127.79(19) . 6_565 ?
O3 Nd1A O3 147.6(4) . 6_565 ?
O3 Nd1A O3 104.4(4) 5 6_565 ?
O3 Nd1A O3 84.6(4) 2_565 6_565 ?
Nd1B Nd1A N1 113.3(2) 5 5 ?
Nd1B Nd1A N1 66.7(2) . 5 ?
O3 Nd1A N1 75.7(3) . 5 ?
O3 Nd1A N1 76.1(3) 5 5 ?
O3 Nd1A N1 76.2(3) 2_565 5 ?
O3 Nd1A N1 136.4(3) 6_565 5 ?
Nd1B Nd1A N1 66.7(2) 5 2_565 ?
Nd1B Nd1A N1 113.3(2) . 2_565 ?
O3 Nd1A N1 136.4(3) . 2_565 ?
O3 Nd1A N1 76.2(3) 5 2_565 ?
O3 Nd1A N1 76.1(3) 2_565 2_565 ?
O3 Nd1A N1 75.7(3) 6_565 2_565 ?
N1 Nd1A N1 61.9(4) 5 2_565 ?
Nd1B Nd1A N1 113.3(2) 5 6_565 ?
Nd1B Nd1A N1 66.7(2) . 6_565 ?
O3 Nd1A N1 76.2(3) . 6_565 ?
O3 Nd1A N1 136.4(3) 5 6_565 ?
O3 Nd1A N1 75.7(3) 2_565 6_565 ?
O3 Nd1A N1 76.1(3) 6_565 6_565 ?
N1 Nd1A N1 133.4(4) 5 6_565 ?
N1 Nd1A N1 141.6(4) 2_565 6_565 ?
Nd1B Nd1A N1 66.7(2) 5 . ?
Nd1B Nd1A N1 113.3(2) . . ?
O3 Nd1A N1 76.1(3) . . ?
O3 Nd1A N1 75.7(3) 5 . ?
O3 Nd1A N1 136.4(3) 2_565 . ?
O3 Nd1A N1 76.2(3) 6_565 . ?
N1 Nd1A N1 141.6(4) 5 . ?
N1 Nd1A N1 133.4(4) 2_565 . ?
N1 Nd1A N1 61.9(4) 6_565 . ?
Nd1A Nd1B Nd1B 0.003(8) . 5 ?
Nd1A Nd1B O3 114.4(17) . . ?
Nd1B Nd1B O3 114.4(17) 5 . ?
Nd1A Nd1B O3 114.4(17) . 2_565 ?
Nd1B Nd1B O3 114.4(17) 5 2_565 ?
O3 Nd1B O3 131(3) . 2_565 ?
Nd1A Nd1B N1 100.4(15) . 5 ?
Nd1B Nd1B N1 100.4(15) 5 5 ?
O3 Nd1B N1 85.4(9) . 5 ?
O3 Nd1B N1 86.0(10) 2_565 5 ?
Nd1A Nd1B N1 100.4(15) . 6_565 ?
Nd1B Nd1B N1 100.4(15) 5 6_565 ?
O3 Nd1B N1 86.0(10) . 6_565 ?
O3 Nd1B N1 85.4(9) 2_565 6_565 ?
N1 Nd1B N1 159(3) 5 6_565 ?
Nd1A Nd1B O3 42.3(9) . 5 ?
Nd1B Nd1B O3 42.3(9) 5 5 ?
O3 Nd1B O3 81.0(9) . 5 ?
O3 Nd1B O3 140.0(16) 2_565 5 ?
N1 Nd1B O3 72.2(7) 5 5 ?
N1 Nd1B O3 125.0(16) 6_565 5 ?
Nd1A Nd1B O3 42.3(9) . 6_565 ?
Nd1B Nd1B O3 42.3(9) 5 6_565 ?
O3 Nd1B O3 140.0(16) . 6_565 ?
O3 Nd1B O3 81.0(9) 2_565 6_565 ?
N1 Nd1B O3 125.0(16) 5 6_565 ?
N1 Nd1B O3 72.2(7) 6_565 6_565 ?
O3 Nd1B O3 84.7(19) 5 6_565 ?
Nd1A Nd1B N1 55.9(11) . 2_565 ?
Nd1B Nd1B N1 55.9(11) 5 2_565 ?
O3 Nd1B N1 137.1(8) . 2_565 ?
O3 Nd1B N1 74.4(6) 2_565 2_565 ?
N1 Nd1B N1 59.7(6) 5 2_565 ?
N1 Nd1B N1 135.0(14) 6_565 2_565 ?
O3 Nd1B N1 65.7(11) 5 2_565 ?
O3 Nd1B N1 65.3(11) 6_565 2_565 ?
Nd1A Nd1B N1 55.9(11) . . ?
Nd1B Nd1B N1 55.9(11) 5 . ?
O3 Nd1B N1 74.4(6) . . ?
O3 Nd1B N1 137.1(8) 2_565 . ?
N1 Nd1B N1 135.0(14) 5 . ?
N1 Nd1B N1 59.7(6) 6_565 . ?
O3 Nd1B N1 65.3(11) 5 . ?
O3 Nd1B N1 65.7(11) 6_565 . ?
N1 Nd1B N1 112(2) 2_565 . ?
O2 S1 O4 114.7(8) . . ?
O2 S1 O3 111.3(6) . . ?
O4 S1 O3 112.4(6) . . ?
O2 S1 C4 106.2(6) . . ?
O4 S1 C4 107.5(6) . . ?
O3 S1 C4 103.9(6) . . ?
C9 N1 C14 116.8(10) . . ?
C9 N1 Nd1B 112.7(14) . 5 ?
C14 N1 Nd1B 129.5(12) . 5 ?
C9 N1 Nd1A 122.4(8) . . ?
C14 N1 Nd1A 120.8(7) . . ?
Nd1B N1 Nd1A 12.9(15) 5 . ?
C9 N1 Nd1B 129.9(10) . . ?
C14 N1 Nd1B 112.8(10) . . ?
Nd1B N1 Nd1B 24(3) 5 . ?
Nd1A N1 Nd1B 10.8(11) . . ?
C2 C1 C2 112.2(13) . 16 ?
C7 C2 C3 118.3(10) . . ?
C7 C2 C1 121.9(12) . . ?
C3 C2 C1 119.8(11) . . ?
C4 C3 C2 120.0(10) . . ?
C3 C4 C5 119.9(13) . . ?
C3 C4 S1 119.7(10) . . ?
C5 C4 S1 120.4(9) . . ?
C6 C5 C4 120.9(10) . . ?
C5 C6 C7 119.7(10) . . ?
C5 C6 C8 118.6(11) . . ?
C7 C6 C8 121.6(12) . . ?
O1 C7 C2 119.7(9) . . ?
O1 C7 C6 119.3(9) . . ?
C2 C7 C6 121.0(11) . . ?
C6 C8 C6 109.1(13) 10 . ?
N1 C9 C10 125.6(13) . . ?
C11 C10 C9 117.9(12) . . ?
C10 C11 C12 117.7(11) . . ?
C14 C12 C11 119.3(11) . . ?
C14 C12 C13 119.8(12) . . ?
C11 C12 C13 120.9(10) . . ?
C13 C13 C12 121.1(7) 6_565 . ?
N1 C14 C12 122.7(10) . . ?
N1 C14 C14 118.3(6) . 6_565 ?
C12 C14 C14 119.0(7) . 6_565 ?
S1 O3 Nd1B 166.1(14) . . ?
S1 O3 Nd1A 154.6(5) . . ?
Nd1B O3 Nd1A 13.4(17) . . ?
S1 O3 Nd1B 145.3(10) . 5 ?
Nd1B O3 Nd1B 23(3) . 5 ?
Nd1A O3 Nd1B 9.9(9) . 5 ?
C15 N2 C16 117(5) . 7 ?
C15 N2 C16 117(5) . . ?
C16 N2 C16 126(10) 7 . ?
C15 N2 C17 85(4) . 10 ?
C16 N2 C17 92.5(15) 7 10 ?
C16 N2 C17 92.5(15) . 10 ?
C15 N2 C17 85(4) . . ?
C16 N2 C17 92.5(15) 7 . ?
C16 N2 C17 92.5(15) . . ?
C17 N2 C17 169(7) 10 . ?
N2 C15 C17 48.4(17) . 10 ?
N2 C15 C17 48.4(17) . . ?
C17 C15 C17 97(3) 10 . ?
N2 C17 C15 47(2) . . ?
C18 N3 C18 114.3(18) . 12_556 ?
C18 N3 C18 100(3) . 2 ?
C18 N3 C18 114.3(18) 12_556 2 ?
C18 N3 C18 114.3(18) . 11_556 ?
C18 N3 C18 100(3) 12_556 11_556 ?
C18 N3 C18 114.3(18) 2 11_556 ?

loop_
_geom_bond_atom_site_label_1
_geom_bond_atom_site_label_2
_geom_bond_distance
_geom_bond_site_symmetry_2
_geom_bond_publ_flag
Nd1A Nd1B 0.60(7) 5 ?
Nd1A Nd1B 0.60(7) . ?
Nd1A O3 2.353(8) . ?
Nd1A O3 2.353(8) 5 ?
Nd1A O3 2.353(8) 2_565 ?
Nd1A O3 2.353(8) 6_565 ?
Nd1A N1 2.647(9) 5 ?
Nd1A N1 2.647(9) 2_565 ?
Nd1A N1 2.647(9) 6_565 ?
Nd1A N1 2.647(9) . ?
Nd1B Nd1B 1.20(13) 5 ?
Nd1B O3 2.04(3) . ?
Nd1B O3 2.04(3) 2_565 ?
Nd1B N1 2.472(15) 5 ?
Nd1B N1 2.472(15) 6_565 ?
Nd1B O3 2.76(5) 5 ?
Nd1B O3 2.76(5) 6_565 ?
Nd1B N1 2.94(4) 2_565 ?
Nd1B N1 2.94(4) . ?
S1 O2 1.432(10) . ?
S1 O4 1.436(10) . ?
S1 O3 1.463(9) . ?
S1 C4 1.761(15) . ?
N1 C9 1.317(15) . ?
N1 C14 1.343(13) . ?
N1 Nd1B 2.472(15) 5 ?
C1 C2 1.511(13) . ?
C1 C2 1.511(13) 16 ?
C2 C7 1.378(15) . ?
C2 C3 1.412(17) . ?
C3 C4 1.379(16) . ?
C4 C5 1.390(16) . ?
C5 C6 1.347(16) . ?
C6 C7 1.402(14) . ?
C6 C8 1.527(14) . ?
C7 O1 1.345(14) . ?
C8 C6 1.527(14) 10 ?
C9 C10 1.399(18) . ?
C10 C11 1.38(2) . ?
C11 C12 1.414(19) . ?
C12 C14 1.398(14) . ?
C12 C13 1.454(17) . ?
C13 C13 1.31(3) 6_565 ?
C14 C14 1.45(2) 6_565 ?
O3 Nd1B 2.76(5) 5 ?
N2 C15 1.40(2) . ?
N2 C16 1.42(2) 7 ?
N2 C16 1.42(2) . ?
N2 C17 1.44(2) 10 ?
N2 C17 1.44(2) . ?
C15 C17 1.91(7) 10 ?
C15 C17 1.91(7) . ?
N3 C18 1.428(18) . ?
N3 C18 1.428(18) 12_556 ?
N3 C18 1.428(18) 2 ?
N3 C18 1.428(18) 11_556 ?
